data_2244065
loop_
_publ_author_name
'Daoui, Said'
'\,C\?inar, Emine Berrin'
'Dege, Necmi'
'Benchat, Noureddine'
'Saif, Eiad'
'Karrouchi, Khalid'

_publ_section_title
;
 Crystal structure of
 (<i>E</i>)-3-({6-[2-(4-chlorophenyl)ethenyl]-3-oxo-2,3-dihydropyridazin-4-yl}methyl)pyridin-1-ium
 chloride dihydrate
;
_journal_coeditor_code JQ2014
_journal_issue 4
_journal_name_full 'Acta Crystallographica Section E'
_journal_page_first 458
_journal_page_last 462
_journal_paper_doi 10.1107/S2056989022003346
_journal_volume 78
_journal_year 2022
_chemical_formula_iupac 'C18 H15 Cl N3 O +, Cl -, 2H2 O'
_chemical_formula_moiety 'C18 H15 Cl N3 O +, Cl -, 2(H2 O)'
_chemical_formula_sum 'C18 H19 Cl2 N3 O3'
_chemical_formula_weight 396.26
_chemical_name_systematic
'(<i>E</i>)-3-({6-[2-(4-Chlorophenyl)ethenyl]-3-oxo-2,3-dihydropyridazin-4-yl}methyl)pyridin-1-ium chloride dihydrate'
_space_group_crystal_system monoclinic
_space_group_IT_number 15
_space_group_name_Hall '-I 2ya'
_space_group_name_H-M_alt 'I 1 2/a 1'
_atom_sites_solution_hydrogens mixed
_atom_sites_solution_primary direct
_atom_sites_solution_secondary difmap
_audit_creation_method SHELXL-2014/7
_cell_angle_alpha 90
_cell_angle_beta 109.762(5)
_cell_angle_gamma 90
_cell_formula_units_Z 8
_cell_length_a 19.6562(14)
_cell_length_b 7.5587(3)
_cell_length_c 26.4903(16)
_cell_measurement_reflns_used 18653
_cell_measurement_temperature 296(2)
_cell_measurement_theta_max 30.34
_cell_measurement_theta_min 1.58
_cell_volume 3704.0(4)
_computing_cell_refinement
;
X-AREA (Stoe & Cie, 2002)
;
_computing_data_collection
;
X-AREA (Stoe & Cie, 2002)
;
_computing_data_reduction
;
X-RED32 (Stoe & Cie, 2002)
;
_computing_molecular_graphics
;
<i>OLEX2</i> (Dolomanov <i>et al.</i>,  2009)
and Mercury (Macrae <i>et al.</i>,  2020)
;
_computing_publication_material
;
WinGX (Farrugia, 2012), <i>SHELXL2018/3</i> (Sheldrick, 2015b),
PLATON (Spek, 2020) and publCIF (Westrip, 2010)
;
_computing_structure_refinement
;
<i>SHELXL2018/3</i> (Sheldrick, 2015b)
;
_computing_structure_solution
;
<i>SHELXT2018/3</i> (Sheldrick, 2015a)
;
_diffrn_ambient_temperature 296(2)
_diffrn_detector 'image plate (34 cm diameter)'
_diffrn_detector_area_resol_mean 6.67
_diffrn_measured_fraction_theta_full 0.987
_diffrn_measured_fraction_theta_max 0.982
_diffrn_measurement_device '2-circle goniometer'
_diffrn_measurement_device_type 'Stoe IPDS 2'
_diffrn_measurement_method 'rotation method'
_diffrn_radiation_monochromator 'plane graphite'
_diffrn_radiation_type 'Mo K\a'
_diffrn_radiation_wavelength 0.71073
_diffrn_reflns_av_R_equivalents 0.0641
_diffrn_reflns_av_unetI/netI 0.0572
_diffrn_reflns_limit_h_max 27
_diffrn_reflns_limit_h_min -21
_diffrn_reflns_limit_k_max 10
_diffrn_reflns_limit_k_min -8
_diffrn_reflns_limit_l_max 36
_diffrn_reflns_limit_l_min -36
_diffrn_reflns_number 13762
_diffrn_reflns_theta_full 25.242
_diffrn_reflns_theta_max 29.924
_diffrn_reflns_theta_min 1.634
_diffrn_source 'sealed X-ray tube, 12 x 0.4 mm long-fine focus'
_diffrn_source_current 45
_diffrn_source_power 2.25
_diffrn_source_voltage 50
_exptl_absorpt_coefficient_mu 0.374
_exptl_absorpt_correction_T_max 0.9612
_exptl_absorpt_correction_T_min 0.8178
_exptl_absorpt_correction_type numerical
_exptl_absorpt_process_details
;
(X-RED32; Stoe & Cie, 2002)
;
_exptl_crystal_colour colorless
_exptl_crystal_density_diffrn 1.421
_exptl_crystal_description prism
_exptl_crystal_F_000 1648
_exptl_crystal_size_max 0.680
_exptl_crystal_size_mid 0.410
_exptl_crystal_size_min 0.160
_refine_diff_density_max 0.259
_refine_diff_density_min -0.428
_refine_ls_extinction_method none
_refine_ls_goodness_of_fit_ref 0.982
_refine_ls_hydrogen_treatment mixed
_refine_ls_matrix_type full
_refine_ls_number_parameters 265
_refine_ls_number_reflns 5273
_refine_ls_number_restraints 2
_refine_ls_restrained_S_all 0.982
_refine_ls_R_factor_all 0.0964
_refine_ls_R_factor_gt 0.0499
_refine_ls_shift/su_max 0.000
_refine_ls_shift/su_mean 0.000
_refine_ls_structure_factor_coef Fsqd
_refine_ls_weighting_details 'w=1/[\s^2^(Fo^2^)+(0.0709P)^2^] where P=(Fo^2^+2Fc^2^)/3'
_refine_ls_weighting_scheme calc
_refine_ls_wR_factor_gt 0.1210
_refine_ls_wR_factor_ref 0.1421
_reflns_number_gt 3083
_reflns_number_total 5273
_reflns_threshold_expression 'I > 2\s(I)'
_cod_data_source_file jq2014sup1.cif
_cod_data_source_block I
_cod_original_sg_symbol_H-M 'I 2/a'
_cod_database_code 2244065
_shelx_space_group_comment
;
The symmetry employed for this shelxl refinement is uniquely defined
by the following loop, which should always be used as a source of
symmetry information in preference to the above space-group names.
They are only intended as comments.
;

loop_
_space_group_symop_operation_xyz
'x, y, z'
'-x+1/2, y, -z'
'x+1/2, y+1/2, z+1/2'
'-x+1, y+1/2, -z+1/2'
'-x, -y, -z'
'x-1/2, -y, z'
'-x+1/2, -y+1/2, -z+1/2'
'x, -y+1/2, z+1/2'

loop_
_atom_site_type_symbol
_atom_site_label
_atom_site_fract_x
_atom_site_fract_y
_atom_site_fract_z
_atom_site_U_iso_or_equiv
_atom_site_adp_type
_atom_site_calc_flag
_atom_site_occupancy
_atom_site_disorder_assembly
_atom_site_disorder_group
Cl Cl2 0.43892(4) 0.44826(8) 0.29544(2) 0.06204(18) Uani d 1 . .
Cl Cl1 0.16095(4) 0.93975(11) 0.67565(3) 0.0831(2) Uani d 1 . .
O O2 0.51631(9) 0.7860(3) 0.36086(6) 0.0569(4) Uani d 1 . .
O O1 0.63332(8) 0.6580(2) 0.47656(6) 0.0603(4) Uani d 1 . .
N N2 0.52423(9) 0.7727(2) 0.46837(7) 0.0440(4) Uani d 1 . .
N N1 0.46811(9) 0.8166(2) 0.48443(6) 0.0437(4) Uani d 1 . .
O O3 0.47043(12) 1.0366(3) 0.28189(9) 0.0724(5) Uani d 1 . .
N N3 0.83161(10) 0.6802(3) 0.61940(8) 0.0521(4) Uani d 1 . .
C C11 0.58620(10) 0.6148(3) 0.54755(7) 0.0414(4) Uani d 1 . .
C C9 0.47235(10) 0.7645(3) 0.53269(7) 0.0427(4) Uani d 1 . .
C C12 0.58492(10) 0.6822(3) 0.49587(7) 0.0434(4) Uani d 1 . .
C C15 0.71539(10) 0.5767(3) 0.61025(7) 0.0420(4) Uani d 1 . .
C C6 0.34431(11) 0.8182(3) 0.61458(8) 0.0470(5) Uani d 1 . .
C C10 0.53148(11) 0.6600(3) 0.56490(7) 0.0441(4) Uani d 1 . .
H H10 0.5323 0.6223 0.5985 0.053 Uiso calc 1 . .
C C8 0.41189(11) 0.8140(3) 0.54971(8) 0.0477(5) Uani d 1 . .
H H8 0.3747 0.8785 0.5256 0.057 Uiso calc 1 . .
C C7 0.40518(11) 0.7752(3) 0.59642(8) 0.0481(5) Uani d 1 . .
H H7 0.4434 0.7136 0.6206 0.058 Uiso calc 1 . .
C C14 0.76951(11) 0.6075(3) 0.58944(8) 0.0479(5) Uani d 1 . .
H H14 0.7626 0.5772 0.5540 0.057 Uiso calc 1 . .
C C13 0.64570(11) 0.4898(3) 0.57732(8) 0.0496(5) Uani d 1 . .
H H13A 0.6554 0.4116 0.5515 0.060 Uiso calc 1 . .
H H13B 0.6288 0.4173 0.6009 0.060 Uiso calc 1 . .
C C5 0.34973(12) 0.7804(3) 0.66698(9) 0.0540(5) Uani d 1 . .
H H5 0.3919 0.7288 0.6898 0.065 Uiso calc 1 . .
C C16 0.72876(12) 0.6223(3) 0.66349(8) 0.0514(5) Uani d 1 . .
H H16 0.6936 0.6025 0.6792 0.062 Uiso calc 1 . .
C C18 0.84516(12) 0.7257(3) 0.67006(9) 0.0577(5) Uani d 1 . .
H H18 0.8892 0.7768 0.6897 0.069 Uiso calc 1 . .
C C3 0.23208(13) 0.8927(3) 0.65221(9) 0.0566(6) Uani d 1 . .
C C2 0.22442(12) 0.9330(3) 0.60014(9) 0.0583(6) Uani d 1 . .
H H2 0.1820 0.9840 0.5776 0.070 Uiso calc 1 . .
C C1 0.28082(12) 0.8966(3) 0.58179(9) 0.0561(5) Uani d 1 . .
H H1 0.2762 0.9252 0.5466 0.067 Uiso calc 1 . .
C C17 0.79392(13) 0.6969(3) 0.69313(9) 0.0593(6) Uani d 1 . .
H H17 0.8029 0.7274 0.7288 0.071 Uiso calc 1 . .
C C4 0.29405(13) 0.8174(3) 0.68616(9) 0.0600(6) Uani d 1 . .
H H4 0.2986 0.7917 0.7215 0.072 Uiso calc 1 . .
H H3 0.8616(16) 0.701(4) 0.6061(11) 0.070(8) Uiso d 1 . .
H H2C 0.5201(13) 0.802(3) 0.4362(10) 0.053(6) Uiso d 1 . .
H H2A 0.4937(17) 0.700(3) 0.3444(12) 0.094(11) Uiso d 1 . .
H H2B 0.5030(16) 0.874(3) 0.3409(10) 0.079(9) Uiso d 1 . .
H H3A 0.495(3) 1.018(6) 0.2630(17) 0.127(16) Uiso d 1 . .
H H3B 0.466(2) 1.141(6) 0.2847(14) 0.095(13) Uiso d 1 . .

loop_
_atom_site_aniso_label
_atom_site_aniso_U_11
_atom_site_aniso_U_22
_atom_site_aniso_U_33
_atom_site_aniso_U_12
_atom_site_aniso_U_13
_atom_site_aniso_U_23
Cl2 0.0694(4) 0.0648(4) 0.0496(3) 0.0006(3) 0.0170(2) 0.0021(2)
Cl1 0.0642(4) 0.1042(6) 0.0982(5) -0.0103(4) 0.0502(4) -0.0206(4)
O2 0.0539(9) 0.0660(12) 0.0463(8) 0.0028(9) 0.0111(7) 0.0035(8)
O1 0.0471(8) 0.0848(12) 0.0534(8) 0.0146(8) 0.0229(7) 0.0071(8)
N2 0.0415(8) 0.0494(10) 0.0429(8) 0.0012(8) 0.0168(7) 0.0023(7)
N1 0.0375(8) 0.0469(10) 0.0463(8) 0.0001(7) 0.0138(7) 0.0001(7)
O3 0.0801(14) 0.0676(14) 0.0748(12) 0.0046(11) 0.0331(10) 0.0102(10)
N3 0.0397(9) 0.0596(12) 0.0591(10) 0.0003(9) 0.0195(8) 0.0078(8)
C11 0.0363(9) 0.0416(10) 0.0427(9) -0.0032(8) 0.0089(7) -0.0017(7)
C9 0.0394(9) 0.0448(11) 0.0431(9) -0.0026(9) 0.0128(7) -0.0010(8)
C12 0.0385(9) 0.0455(11) 0.0454(9) -0.0018(8) 0.0130(8) -0.0034(8)
C15 0.0373(9) 0.0417(11) 0.0445(9) 0.0049(8) 0.0107(7) 0.0040(7)
C6 0.0431(10) 0.0513(12) 0.0468(10) -0.0051(9) 0.0153(8) -0.0065(8)
C10 0.0424(10) 0.0486(12) 0.0396(9) -0.0033(9) 0.0116(8) 0.0009(8)
C8 0.0402(10) 0.0529(12) 0.0479(10) 0.0024(9) 0.0123(8) -0.0003(8)
C7 0.0390(10) 0.0570(13) 0.0463(10) 0.0018(9) 0.0119(8) -0.0015(8)
C14 0.0458(11) 0.0560(12) 0.0423(9) 0.0039(10) 0.0154(8) 0.0037(8)
C13 0.0397(10) 0.0481(12) 0.0552(10) 0.0008(9) 0.0085(9) 0.0019(9)
C5 0.0495(11) 0.0632(14) 0.0496(11) -0.0041(11) 0.0171(9) -0.0003(9)
C16 0.0483(11) 0.0615(13) 0.0473(10) 0.0002(10) 0.0200(9) 0.0003(9)
C18 0.0437(11) 0.0615(14) 0.0594(12) -0.0045(10) 0.0062(9) 0.0012(10)
C3 0.0494(11) 0.0620(14) 0.0662(13) -0.0148(11) 0.0297(10) -0.0187(10)
C2 0.0414(11) 0.0720(16) 0.0589(12) -0.0006(11) 0.0133(9) -0.0128(11)
C1 0.0500(11) 0.0731(15) 0.0453(10) 0.0025(11) 0.0163(9) -0.0048(10)
C17 0.0588(13) 0.0703(16) 0.0449(10) -0.0028(12) 0.0125(10) -0.0049(10)
C4 0.0611(14) 0.0736(16) 0.0527(12) -0.0123(12) 0.0290(11) -0.0046(10)

loop_
_atom_type_symbol
_atom_type_description
_atom_type_scat_dispersion_real
_atom_type_scat_dispersion_imag
_atom_type_scat_source
C C 0.0033 0.0016 'International Tables Vol C Tables 4.2.6.8 and 6.1.1.4'
H H 0.0000 0.0000 'International Tables Vol C Tables 4.2.6.8 and 6.1.1.4'
Cl Cl 0.1484 0.1585 'International Tables Vol C Tables 4.2.6.8 and 6.1.1.4'
N N 0.0061 0.0033 'International Tables Vol C Tables 4.2.6.8 and 6.1.1.4'
O O 0.0106 0.0060 'International Tables Vol C Tables 4.2.6.8 and 6.1.1.4'

loop_
_geom_angle_atom_site_label_1
_geom_angle_atom_site_label_2
_geom_angle_atom_site_label_3
_geom_angle_site_symmetry_1
_geom_angle_site_symmetry_3
_geom_angle
_geom_angle_publ_flag
H2A O2 H2B . . 107(3) ?
N1 N2 C12 . . 128.25(16) ?
N1 N2 H2C . . 116.0(16) ?
C12 N2 H2C . . 115.7(16) ?
C9 N1 N2 . . 116.31(16) ?
H3A O3 H3B . . 109(4) ?
C18 N3 C14 . . 122.87(19) ?
C18 N3 H3 . . 118(2) ?
C14 N3 H3 . . 119(2) ?
C10 C11 C12 . . 118.06(18) ?
C10 C11 C13 . . 123.32(18) ?
C12 C11 C13 . . 118.51(17) ?
N1 C9 C10 . . 121.28(17) ?
N1 C9 C8 . . 115.79(17) ?
C10 C9 C8 . . 122.88(17) ?
O1 C12 N2 . . 120.86(17) ?
O1 C12 C11 . . 124.57(18) ?
N2 C12 C11 . . 114.55(16) ?
C14 C15 C16 . . 117.37(19) ?
C14 C15 C13 . . 121.23(17) ?
C16 C15 C13 . . 121.36(18) ?
C5 C6 C1 . . 117.58(18) ?
C5 C6 C7 . . 119.16(19) ?
C1 C6 C7 . . 123.26(18) ?
C11 C10 C9 . . 121.28(17) ?
C11 C10 H10 . . 119.4 ?
C9 C10 H10 . . 119.4 ?
C7 C8 C9 . . 125.74(19) ?
C7 C8 H8 . . 117.1 ?
C9 C8 H8 . . 117.1 ?
C8 C7 C6 . . 127.5(2) ?
C8 C7 H7 . . 116.3 ?
C6 C7 H7 . . 116.3 ?
N3 C14 C15 . . 120.65(18) ?
N3 C14 H14 . . 119.7 ?
C15 C14 H14 . . 119.7 ?
C11 C13 C15 . . 115.12(17) ?
C11 C13 H13A . . 108.5 ?
C15 C13 H13A . . 108.5 ?
C11 C13 H13B . . 108.5 ?
C15 C13 H13B . . 108.5 ?
H13A C13 H13B . . 107.5 ?
C4 C5 C6 . . 121.6(2) ?
C4 C5 H5 . . 119.2 ?
C6 C5 H5 . . 119.2 ?
C17 C16 C15 . . 120.08(19) ?
C17 C16 H16 . . 120.0 ?
C15 C16 H16 . . 120.0 ?
N3 C18 C17 . . 119.2(2) ?
N3 C18 H18 . . 120.4 ?
C17 C18 H18 . . 120.4 ?
C4 C3 C2 . . 121.6(2) ?
C4 C3 Cl1 . . 119.49(17) ?
C2 C3 Cl1 . . 118.91(19) ?
C3 C2 C1 . . 118.8(2) ?
C3 C2 H2 . . 120.6 ?
C1 C2 H2 . . 120.6 ?
C2 C1 C6 . . 121.6(2) ?
C2 C1 H1 . . 119.2 ?
C6 C1 H1 . . 119.2 ?
C18 C17 C16 . . 119.8(2) ?
C18 C17 H17 . . 120.1 ?
C16 C17 H17 . . 120.1 ?
C3 C4 C5 . . 118.8(2) ?
C3 C4 H4 . . 120.6 ?
C5 C4 H4 . . 120.6 ?

loop_
_geom_bond_atom_site_label_1
_geom_bond_atom_site_label_2
_geom_bond_site_symmetry_2
_geom_bond_distance
_geom_bond_publ_flag
Cl1 C3 . 1.748(2) y
O2 H2A . 0.825(18) y
O2 H2B . 0.837(18) y
O1 C12 . 1.237(2) y
N2 N1 . 1.351(2) y
N2 C12 . 1.354(3) y
N2 H2C . 0.86(2) y
N1 C9 . 1.313(2) y
O3 H3A . 0.81(5) y
O3 H3B . 0.80(4) y
N3 C18 . 1.322(3) y
N3 C14 . 1.329(3) ?
N3 H3 . 0.80(3) ?
C11 C10 . 1.349(3) y
C11 C12 . 1.453(3) ?
C11 C13 . 1.503(3) ?
C9 C10 . 1.426(3) ?
C9 C8 . 1.455(3) ?
C15 C14 . 1.373(3) ?
C15 C16 . 1.388(3) ?
C15 C13 . 1.504(3) ?
C6 C5 . 1.386(3) ?
C6 C1 . 1.389(3) ?
C6 C7 . 1.469(3) ?
C10 H10 . 0.9300 ?
C8 C7 . 1.321(3) ?
C8 H8 . 0.9300 ?
C7 H7 . 0.9300 ?
C14 H14 . 0.9300 ?
C13 H13A . 0.9700 ?
C13 H13B . 0.9700 ?
C5 C4 . 1.382(3) ?
C5 H5 . 0.9300 ?
C16 C17 . 1.376(3) ?
C16 H16 . 0.9300 ?
C18 C17 . 1.361(3) ?
C18 H18 . 0.9300 ?
C3 C4 . 1.369(4) ?
C3 C2 . 1.370(3) ?
C2 C1 . 1.380(3) ?
C2 H2 . 0.9300 ?
C1 H1 . 0.9300 ?
C17 H17 . 0.9300 ?
C4 H4 . 0.9300 ?

loop_
_geom_hbond_atom_site_label_D
_geom_hbond_atom_site_label_H
_geom_hbond_atom_site_label_A
_geom_hbond_site_symmetry_A
_geom_hbond_distance_DH
_geom_hbond_distance_HA
_geom_hbond_distance_DA
_geom_hbond_angle_DHA
C10 H10 Cl2 5_666 0.93 2.72 3.6387(19) 167.9
. . . . . . . .
C18 H18 Cl2 3 0.93 2.94 3.622(2) 131.6
N3 H3 O2 2_656 0.80(3) 2.35(3) 2.965(2) 135(2)
N3 H3 O1 2_656 0.80(3) 2.25(3) 2.855(2) 133(3)
N2 H2C O2 . 0.86(2) 1.97(2) 2.801(2) 161(2)
O2 H2A Cl2 . 0.825(18) 2.348(18) 3.170(2) 175(3)
O2 H2B O3 . 0.837(18) 1.918(19) 2.739(3) 167(3)

loop_
_geom_torsion_atom_site_label_1
_geom_torsion_atom_site_label_2
_geom_torsion_atom_site_label_3
_geom_torsion_atom_site_label_4
_geom_torsion_site_symmetry_1
_geom_torsion_site_symmetry_2
_geom_torsion_site_symmetry_3
_geom_torsion_site_symmetry_4
_geom_torsion
_geom_torsion_publ_flag
C12 N2 N1 C9 . . . . -0.4(3) ?
N2 N1 C9 C10 . . . . -3.0(3) ?
N2 N1 C9 C8 . . . . 179.47(17) ?
N1 N2 C12 O1 . . . . -177.03(19) ?
N1 N2 C12 C11 . . . . 4.6(3) ?
C10 C11 C12 O1 . . . . 176.3(2) ?
C13 C11 C12 O1 . . . . -7.4(3) ?
C10 C11 C12 N2 . . . . -5.4(3) ?
C13 C11 C12 N2 . . . . 170.88(18) ?
C12 C11 C10 C9 . . . . 2.6(3) ?
C13 C11 C10 C9 . . . . -173.49(19) ?
N1 C9 C10 C11 . . . . 1.8(3) ?
C8 C9 C10 C11 . . . . 179.15(19) ?
N1 C9 C8 C7 . . . . 179.9(2) ?
C10 C9 C8 C7 . . . . 2.5(3) ?
C9 C8 C7 C6 . . . . -178.2(2) ?
C5 C6 C7 C8 . . . . -174.2(2) ?
C1 C6 C7 C8 . . . . 5.4(4) ?
C18 N3 C14 C15 . . . . 0.3(3) ?
C16 C15 C14 N3 . . . . -0.8(3) ?
C13 C15 C14 N3 . . . . -178.22(19) ?
C10 C11 C13 C15 . . . . -100.2(2) ?
C12 C11 C13 C15 . . . . 83.7(2) ?
C14 C15 C13 C11 . . . . -92.5(2) ?
C16 C15 C13 C11 . . . . 90.2(2) ?
C1 C6 C5 C4 . . . . 0.5(3) ?
C7 C6 C5 C4 . . . . -179.8(2) ?
C14 C15 C16 C17 . . . . 0.6(3) ?
C13 C15 C16 C17 . . . . 178.0(2) ?
C14 N3 C18 C17 . . . . 0.3(4) ?
C4 C3 C2 C1 . . . . 0.0(4) ?
Cl1 C3 C2 C1 . . . . 179.66(18) ?
C3 C2 C1 C6 . . . . 0.9(4) ?
C5 C6 C1 C2 . . . . -1.1(3) ?
C7 C6 C1 C2 . . . . 179.2(2) ?
N3 C18 C17 C16 . . . . -0.5(4) ?
C15 C16 C17 C18 . . . . 0.0(4) ?
C2 C3 C4 C5 . . . . -0.5(4) ?
Cl1 C3 C4 C5 . . . . 179.77(19) ?
C6 C5 C4 C3 . . . . 0.3(4) ?

_cod_database_fobs_code 2244065
